data_4350167
loop_
_publ_author_name
'Takaoka, Kanji'
'Kawano, Masaki'
'Hozumi, Toshiya'
'Ohkoshi, Shin-Ichi'
'Fujita, Makoto'

_publ_contact_author 'Masaki Kawano'
_publ_section_title
;
 2D hydrogen-bonded square-grid coordination networks with a
 substitution-active metal site.
;
_journal_issue 10
_journal_name_full 'Inorganic chemistry'
_journal_page_first 3976
_journal_page_last 3982
_journal_paper_doi 10.1021/ic052138u
_journal_volume 45
_journal_year 2006
_chemical_formula_sum 'C40 H28 N6 Ni O19'
_chemical_formula_weight 955.39
_space_group_IT_number 60
_space_group_name_Hall '-P 2n 2ab'
_space_group_name_H-M_alt 'P b c n'
_symmetry_cell_setting orthorhombic
_symmetry_space_group_name_H-M 'P b c n'
_atom_sites_solution_hydrogens geom
_atom_sites_solution_primary direct
_atom_sites_solution_secondary difmap
_audit_creation_method SHELXL-97
_cell_angle_alpha 90.00
_cell_angle_beta 90.00
_cell_angle_gamma 90.00
_cell_formula_units_Z 4
_cell_length_a 23.401(9)
_cell_length_b 20.501(8)
_cell_length_c 8.723(3)
_cell_measurement_temperature 80(2)
_cell_volume 4185(3)
_computing_cell_refinement 'Bruker SMART'
_computing_data_collection 'Bruker SMART'
_computing_data_reduction 'Bruker SHELXTL'
_computing_molecular_graphics 'Bruker XSHELL'
_computing_publication_material 'Bruker SHELXTL'
_computing_structure_refinement 'SHELXL-97 (Sheldrick, 1997)'
_computing_structure_solution 'SHELXS-97 (Sheldrick, 1990)'
_diffrn_ambient_temperature 80(2)
_diffrn_measured_fraction_theta_full 0.914
_diffrn_measured_fraction_theta_max 0.914
_diffrn_measurement_device_type 'Bruker SMART CCD area detector system'
_diffrn_radiation_monochromator graphite
_diffrn_radiation_source 'fine-focus sealed tube'
_diffrn_radiation_type MoK\a
_diffrn_radiation_wavelength 0.71073
_diffrn_reflns_av_R_equivalents 0.1774
_diffrn_reflns_av_sigmaI/netI 0.1773
_diffrn_reflns_limit_h_max 30
_diffrn_reflns_limit_h_min -31
_diffrn_reflns_limit_k_max 20
_diffrn_reflns_limit_k_min -27
_diffrn_reflns_limit_l_max 9
_diffrn_reflns_limit_l_min -11
_diffrn_reflns_number 21851
_diffrn_reflns_theta_full 28.70
_diffrn_reflns_theta_max 28.70
_diffrn_reflns_theta_min 1.32
_exptl_absorpt_coefficient_mu 0.553
_exptl_absorpt_correction_T_max 0.9468
_exptl_absorpt_correction_T_min 0.9217
_exptl_crystal_colour 'pale blue'
_exptl_crystal_density_diffrn 1.517
_exptl_crystal_density_method 'not measured'
_exptl_crystal_description block
_exptl_crystal_F_000 1960
_exptl_crystal_size_max 0.15
_exptl_crystal_size_mid 0.10
_exptl_crystal_size_min 0.10
_refine_diff_density_max 0.849
_refine_diff_density_min -1.240
_refine_diff_density_rms 0.142
_refine_ls_extinction_method none
_refine_ls_goodness_of_fit_ref 1.172
_refine_ls_hydrogen_treatment mixed
_refine_ls_matrix_type full
_refine_ls_number_parameters 304
_refine_ls_number_reflns 4947
_refine_ls_number_restraints 32
_refine_ls_restrained_S_all 1.179
_refine_ls_R_factor_all 0.2517
_refine_ls_R_factor_gt 0.1165
_refine_ls_shift/su_max 0.072
_refine_ls_shift/su_mean 0.003
_refine_ls_structure_factor_coef Fsqd
_refine_ls_weighting_details 'calc w=1/[\s^2^(Fo^2^)+(0.1065P)^2^+12.9297P] where P=(Fo^2^+2Fc^2^)/3'
_refine_ls_weighting_scheme calc
_refine_ls_wR_factor_gt 0.2613
_refine_ls_wR_factor_ref 0.3165
_reflns_number_gt 2003
_reflns_number_total 4947
_reflns_threshold_expression >2sigma(I)
_cod_data_source_file ic052138usi20060318_034756.cif
_cod_data_source_block pbcn_Ni_80K_H2O_again
_cod_depositor_comments
;
The following automatic conversions were performed:

data item '_symmetry_cell_setting' value 'Orthorhombic' was changed
to 'orthorhombic' in accordance with the
/home/saulius/struct/COD-crude-data/automatic-downloads/DataCite-retrospective/ACS/depositions/lib/dictionaries/cif_core.dic
dictionary named 'cif_core.dic' version 2.4.2 last updated on
2011-04-26.

Automatic conversion script
Id: cif_fix_values 6909 2019-04-08 15:41:33Z antanas 
;
_cod_original_sg_symbol_H-M Pbcn
_cod_database_code 4350167

loop_
_symmetry_equiv_pos_as_xyz
'x, y, z'
'-x+1/2, -y+1/2, z+1/2'
'-x, y, -z+1/2'
'x+1/2, -y+1/2, -z'
'-x, -y, -z'
'x-1/2, y-1/2, -z-1/2'
'x, -y, z-1/2'
'-x-1/2, y-1/2, z'

loop_
_atom_site_label
_atom_site_type_symbol
_atom_site_fract_x
_atom_site_fract_y
_atom_site_fract_z
_atom_site_U_iso_or_equiv
_atom_site_adp_type
_atom_site_occupancy
_atom_site_symmetry_multiplicity
_atom_site_calc_flag
_atom_site_refinement_flags
_atom_site_disorder_assembly
_atom_site_disorder_group
Ni1 Ni 0.5000 0.20357(7) 0.2500 0.0305(5) Uani 1 2 d S . .
O1 O 0.4897(2) 0.2030(3) 0.0138(8) 0.0438(16) Uani 1 1 d . . .
N1 N 0.4359(2) 0.1320(3) 0.2779(9) 0.0302(17) Uani 1 1 d . . .
N2 N 0.4371(2) 0.2760(3) 0.2644(8) 0.0267(16) Uani 1 1 d . . .
C10 C 0.4321(3) 0.0803(4) 0.1874(11) 0.037(2) Uani 1 1 d . . .
H10 H 0.4613 0.0730 0.1139 0.045 Uiso 1 1 calc R . .
C11 C 0.3866(3) 0.0359(4) 0.1954(11) 0.037(2) Uani 1 1 d . . .
H11 H 0.3851 -0.0006 0.1287 0.045 Uiso 1 1 calc R . .
C12 C 0.3446(3) 0.0461(4) 0.3005(10) 0.031(2) Uani 1 1 d . . .
C13 C 0.3493(3) 0.0998(4) 0.3997(10) 0.030(2) Uani 1 1 d . . .
H13 H 0.3214 0.1079 0.4764 0.037 Uiso 1 1 calc R . .
C14 C 0.3959(3) 0.1406(4) 0.3821(11) 0.035(2) Uani 1 1 d . . .
H14 H 0.3993 0.1769 0.4492 0.042 Uiso 1 1 calc R . .
C20 C 0.3900(3) 0.2732(4) 0.1782(10) 0.0292(19) Uani 1 1 d . . .
H20 H 0.3864 0.2377 0.1087 0.035 Uiso 1 1 calc R . .
C21 C 0.3462(3) 0.3182(3) 0.1831(10) 0.0246(18) Uani 1 1 d . . .
H21 H 0.3138 0.3136 0.1180 0.030 Uiso 1 1 calc R . .
C22 C 0.3500(3) 0.3706(4) 0.2850(10) 0.030(2) Uani 1 1 d . . .
C23 C 0.3980(3) 0.3734(4) 0.3743(11) 0.034(2) Uani 1 1 d . . .
H23 H 0.4023 0.4081 0.4457 0.041 Uiso 1 1 calc R . .
C24 C 0.4402(3) 0.3268(4) 0.3621(10) 0.030(2) Uani 1 1 d . . .
H24 H 0.4730 0.3307 0.4256 0.036 Uiso 1 1 calc R . .
C30 C 0.1911(3) -0.0157(4) 0.3161(11) 0.038(2) Uani 1 1 d . . .
C31 C 0.2383(3) 0.0251(4) 0.3167(11) 0.034(2) Uani 1 1 d . . .
C32 C 0.2941(3) 0.0016(4) 0.3045(11) 0.038(2) Uani 1 1 d . . .
C33 C 0.3008(3) -0.0662(4) 0.2951(11) 0.036(2) Uani 1 1 d . . .
H33 H 0.3382 -0.0842 0.2938 0.043 Uiso 1 1 calc R . .
C34 C 0.2549(3) -0.1065(4) 0.2880(10) 0.034(2) Uani 1 1 d . . .
H34 H 0.2611 -0.1521 0.2770 0.041 Uiso 1 1 calc R . .
C35 C 0.1989(3) -0.0830(4) 0.2963(10) 0.031(2) Uani 1 1 d . . .
O40 O 0.1365(2) 0.0095(3) 0.3122(7) 0.0329(14) Uani 1 1 d . . .
C40 C 0.1200(3) 0.0439(4) 0.4483(11) 0.039(2) Uani 1 1 d . . .
H40A H 0.1496 0.0765 0.4754 0.046 Uiso 1 1 calc R . .
H40B H 0.1161 0.0130 0.5349 0.046 Uiso 1 1 calc R . .
C41 C 0.0634(4) 0.0777(6) 0.4182(17) 0.081(5) Uani 1 1 d . . .
H41A H 0.0539 0.1045 0.5092 0.097 Uiso 1 1 calc R . .
H41B H 0.0686 0.1079 0.3309 0.097 Uiso 1 1 calc R . .
O41 O 0.2306(2) 0.0925(2) 0.3312(7) 0.0343(15) Uani 1 1 d . A .
O42 O 0.0179(3) 0.0389(5) 0.3870(11) 0.092(3) Uani 1 1 d . . .
C42 C 0.2110(5) 0.1245(4) 0.1903(12) 0.050(3) Uani 1 1 d D . .
C43 C 0.2481(13) 0.1845(13) 0.162(4) 0.085(13) Uiso 0.435(16) 1 d PD A 1
O43 O 0.2234(8) 0.2262(9) 0.055(2) 0.075(7) Uiso 0.435(16) 1 d PD A 1
C43A C 0.2349(8) 0.1931(7) 0.201(2) 0.037(5) Uiso 0.565(16) 1 d PD A 2
O43A O 0.2140(6) 0.2273(7) 0.3244(17) 0.078(6) Uiso 0.565(16) 1 d PD A 2
N20 N 0.1223(14) 0.2840(17) 0.285(4) 0.123(11) Uiso 0.40 1 d PDU B 3
O21 O 0.138(3) 0.282(3) 0.156(4) 0.34(3) Uiso 0.40 1 d PDU B 3
O22 O 0.0929(18) 0.331(2) 0.310(5) 0.232(17) Uiso 0.40 1 d PDU B 3
O23 O 0.160(2) 0.279(3) 0.376(5) 0.31(3) Uiso 0.40 1 d PDU B 3
N25 N 0.0888(9) 0.2435(10) 0.244(3) 0.099(6) Uiso 0.60 1 d PDU C 4
O26 O 0.1126(7) 0.2428(9) 0.132(2) 0.101(5) Uiso 0.60 1 d PDU C 4
O27 O 0.0405(12) 0.221(2) 0.246(5) 0.34(2) Uiso 0.60 1 d PDU C 4
O28 O 0.1140(18) 0.227(3) 0.355(4) 0.36(2) Uiso 0.60 1 d PDU C 4
O1W O 0.0000 0.4131(10) 0.2500 0.098(6) Uiso 0.754(14) 2 d SPU . .
O2W O -0.0074(9) 0.4461(11) 0.135(3) 0.068(6) Uiso 0.377(7) 1 d PU . .
O3W O 0.0162(11) 0.4195(13) 0.124(3) 0.082(8) Uiso 0.377(7) 1 d PU B .
O4W O 0.0490(14) 0.3786(16) 0.252(4) 0.127(10) Uiso 0.377(7) 1 d PU . .

loop_
_atom_site_aniso_label
_atom_site_aniso_U_11
_atom_site_aniso_U_22
_atom_site_aniso_U_33
_atom_site_aniso_U_23
_atom_site_aniso_U_13
_atom_site_aniso_U_12
Ni1 0.0084(6) 0.0166(7) 0.0665(11) 0.000 -0.0008(7) 0.000
O1 0.019(3) 0.034(3) 0.079(5) -0.010(3) -0.001(3) 0.004(3)
N1 0.010(3) 0.018(3) 0.062(5) -0.006(3) -0.002(3) 0.008(2)
N2 0.014(3) 0.013(3) 0.053(5) -0.002(3) -0.003(3) 0.003(2)
C10 0.022(4) 0.023(4) 0.067(7) -0.018(4) 0.006(4) -0.006(3)
C11 0.015(4) 0.030(5) 0.067(7) -0.010(4) 0.004(4) -0.001(3)
C12 0.019(4) 0.025(4) 0.050(6) -0.006(4) 0.004(4) -0.010(3)
C13 0.015(3) 0.032(5) 0.045(6) -0.006(4) 0.001(4) -0.002(3)
C14 0.023(4) 0.029(5) 0.053(6) -0.001(4) 0.001(4) -0.001(4)
C20 0.016(4) 0.032(5) 0.040(5) 0.000(4) 0.001(4) -0.001(3)
C21 0.011(3) 0.016(4) 0.047(5) -0.005(3) -0.003(3) -0.002(3)
C22 0.016(3) 0.023(4) 0.051(6) -0.007(4) 0.001(4) 0.003(3)
C23 0.015(4) 0.025(4) 0.062(6) -0.006(4) 0.000(4) 0.003(3)
C24 0.016(4) 0.026(4) 0.047(6) -0.004(4) -0.002(4) -0.001(3)
C30 0.018(4) 0.023(5) 0.074(7) -0.006(4) -0.002(4) 0.002(3)
C31 0.020(4) 0.014(4) 0.067(6) -0.003(4) 0.003(4) 0.000(3)
C32 0.020(4) 0.024(4) 0.071(7) -0.005(4) 0.005(4) -0.006(3)
C33 0.013(3) 0.019(4) 0.076(8) -0.008(4) 0.004(4) -0.001(3)
C34 0.028(4) 0.022(4) 0.052(6) -0.006(4) 0.005(4) -0.003(3)
C35 0.012(3) 0.027(4) 0.055(6) -0.009(4) -0.001(4) -0.004(3)
O40 0.015(2) 0.023(3) 0.061(4) -0.010(3) -0.001(3) -0.001(2)
C40 0.023(4) 0.039(5) 0.054(6) -0.015(5) 0.007(4) 0.003(4)
C41 0.019(5) 0.065(8) 0.158(13) -0.054(8) 0.010(6) 0.000(5)
O41 0.017(3) 0.015(3) 0.070(4) -0.008(3) -0.002(3) -0.004(2)
O42 0.031(4) 0.125(8) 0.119(8) -0.008(6) -0.004(4) -0.015(4)
C42 0.072(7) 0.019(5) 0.060(7) 0.000(4) -0.005(6) -0.003(5)

loop_
_atom_type_symbol
_atom_type_description
_atom_type_scat_dispersion_real
_atom_type_scat_dispersion_imag
_atom_type_scat_source
C C 0.0033 0.0016 'International Tables Vol C Tables 4.2.6.8 and 6.1.1.4'
H H 0.0000 0.0000 'International Tables Vol C Tables 4.2.6.8 and 6.1.1.4'
N N 0.0061 0.0033 'International Tables Vol C Tables 4.2.6.8 and 6.1.1.4'
O O 0.0106 0.0060 'International Tables Vol C Tables 4.2.6.8 and 6.1.1.4'
Ni Ni 0.3393 1.1124 'International Tables Vol C Tables 4.2.6.8 and 6.1.1.4'

loop_
_geom_angle_atom_site_label_1
_geom_angle_atom_site_label_2
_geom_angle_atom_site_label_3
_geom_angle
_geom_angle_site_symmetry_1
_geom_angle_site_symmetry_3
O1 Ni1 O1 179.3(3) . 3_655
O1 Ni1 N2 89.0(2) . .
O1 Ni1 N2 91.5(3) 3_655 .
O1 Ni1 N2 91.5(3) . 3_655
O1 Ni1 N2 89.0(2) 3_655 3_655
N2 Ni1 N2 89.7(3) . 3_655
O1 Ni1 N1 91.6(3) . .
O1 Ni1 N1 88.0(2) 3_655 .
N2 Ni1 N1 89.2(2) . .
N2 Ni1 N1 176.7(3) 3_655 .
O1 Ni1 N1 88.0(2) . 3_655
O1 Ni1 N1 91.6(3) 3_655 3_655
N2 Ni1 N1 176.7(3) . 3_655
N2 Ni1 N1 89.2(2) 3_655 3_655
N1 Ni1 N1 92.0(3) . 3_655
C14 N1 C10 118.0(7) . .
C14 N1 Ni1 119.5(5) . .
C10 N1 Ni1 122.4(6) . .
C20 N2 C24 115.7(6) . .
C20 N2 Ni1 121.0(5) . .
C24 N2 Ni1 123.2(5) . .
N1 C10 C11 122.8(8) . .
C12 C11 C10 118.9(8) . .
C11 C12 C13 118.6(7) . .
C11 C12 C32 119.5(7) . .
C13 C12 C32 121.9(7) . .
C14 C13 C12 117.9(8) . .
N1 C14 C13 123.8(8) . .
N2 C20 C21 124.5(8) . .
C20 C21 C22 119.1(7) . .
C23 C22 C21 116.5(7) . .
C23 C22 C35 124.5(7) . 8_665
C21 C22 C35 118.9(7) . 8_665
C22 C23 C24 121.0(8) . .
N2 C24 C23 123.1(7) . .
O40 C30 C31 120.9(7) . .
O40 C30 C35 119.1(7) . .
C31 C30 C35 119.3(7) . .
C30 C31 C32 122.6(7) . .
C30 C31 O41 119.6(7) . .
C32 C31 O41 117.9(7) . .
C31 C32 C33 116.8(7) . .
C31 C32 C12 122.1(7) . .
C33 C32 C12 121.1(7) . .
C34 C33 C32 121.3(7) . .
C33 C34 C35 121.9(7) . .
C34 C35 C30 117.9(7) . .
C34 C35 C22 119.7(7) . 8_655
C30 C35 C22 122.4(7) . 8_655
C30 O40 C40 114.4(6) . .
O40 C40 C41 108.4(8) . .
O42 C41 C40 116.9(10) . .
C31 O41 C42 113.9(7) . .
O41 C42 C43A 104.3(10) . .
O41 C42 C43 108.7(14) . .
C43A C42 C43 18.8(16) . .
O43 C43 C42 112(2) . .
O43A C43A C42 113.1(15) . .
O21 N20 O23 113(2) . .
O21 N20 O22 113(2) . .
O23 N20 O22 112(2) . .
N20 O22 O4W 148(4) . .
O26 N25 O28 117(3) . .
O26 N25 O27 118(3) . .
O28 N25 O27 110(3) . .
O3W O1W O3W 167(3) . 3
O3W O1W O2W 38.1(14) . .
O3W O1W O2W 132(2) 3 .
O3W O1W O2W 132(2) . 3
O3W O1W O2W 38.1(14) 3 3
O2W O1W O2W 113(3) . 3
O3W O1W O4W 108.9(18) . 3
O3W O1W O4W 78.0(17) 3 3
O2W O1W O4W 99.3(16) . 3
O2W O1W O4W 114.8(17) 3 3
O3W O1W O4W 78.0(17) . .
O3W O1W O4W 108.9(18) 3 .
O2W O1W O4W 114.8(17) . .
O2W O1W O4W 99.3(16) 3 .
O4W O1W O4W 117(3) 3 .
O3W O2W O1W 67(3) . .
O2W O3W O1W 75(3) . .
O2W O3W O4W 128(4) . .
O1W O3W O4W 55.9(16) . .
O1W O4W O22 157(3) . .
O1W O4W O3W 46.1(14) . .
O22 O4W O3W 155(3) . .

loop_
_geom_bond_atom_site_label_1
_geom_bond_atom_site_label_2
_geom_bond_distance
_geom_bond_site_symmetry_2
Ni1 O1 2.074(7) .
Ni1 O1 2.074(7) 3_655
Ni1 N2 2.095(6) .
Ni1 N2 2.095(6) 3_655
Ni1 N1 2.111(6) .
Ni1 N1 2.111(6) 3_655
N1 C14 1.317(10) .
N1 C10 1.326(10) .
N2 C20 1.336(9) .
N2 C24 1.348(10) .
C10 C11 1.402(11) .
C11 C12 1.360(11) .
C12 C13 1.405(11) .
C12 C32 1.493(10) .
C13 C14 1.383(10) .
C20 C21 1.380(10) .
C21 C22 1.398(10) .
C22 C23 1.369(10) .
C22 C35 1.490(10) 8_665
C23 C24 1.379(10) .
C30 O40 1.377(9) .
C30 C31 1.385(11) .
C30 C35 1.403(11) .
C31 C32 1.396(10) .
C31 O41 1.400(9) .
C32 C33 1.400(11) .
C33 C34 1.357(10) .
C34 C35 1.400(10) .
C35 C22 1.490(10) 8_655
O40 C40 1.434(10) .
C40 C41 1.520(12) .
C41 O42 1.357(12) .
O41 C42 1.467(11) .
C42 C43A 1.516(15) .
C42 C43 1.53(2) .
C43 O43 1.39(3) .
C43A O43A 1.37(2) .
N20 O21 1.185(10) .
N20 O23 1.191(10) .
N20 O22 1.208(10) .
O22 O4W 1.50(4) .
N25 O26 1.124(16) .
N25 O28 1.18(2) .
N25 O27 1.22(2) .
O1W O3W 1.17(3) .
O1W O3W 1.17(3) 3
O1W O2W 1.22(2) .
O1W O2W 1.22(2) 3
O1W O4W 1.35(3) 3
O1W O4W 1.35(3) .
O2W O3W 0.78(3) .
O3W O4W 1.59(4) .
